data_7004565
loop_
_publ_author_name
'Ferreir\'os-Mart\'inez, Raquel'
'Esteban-G\'omez, David'
'Platas-Iglesias, Carlos'
'de Blas, Andr\'es'
'Rodr\'iguez-Blas, Teresa'

_publ_section_title
;
 Zn(ii), Cd(ii) and Pb(ii) complexation with pyridinecarboxylate
 containing ligands
;
_journal_issue 42
_journal_name_full 'Dalton Transactions'
_journal_page_first 5754
_journal_page_last 5765
_journal_paper_doi 10.1039/b808631a
_journal_year 2008
_chemical_absolute_configuration ad
_chemical_compound_source 'synthesis as described'
_chemical_formula_moiety 'C16 H16 N4 O4 Zn, 3(H2 O)'
_chemical_formula_sum 'C16 H22 N4 O7 Zn'
_chemical_formula_weight 447.75
_chemical_name_systematic
;
?
;
_space_group_IT_number 34
_symmetry_cell_setting orthorhombic
_symmetry_Int_Tables_number 34
_symmetry_space_group_name_Hall 'P 2 -2n'
_symmetry_space_group_name_H-M 'P n n 2'
_atom_sites_solution_hydrogens geom
_atom_sites_solution_primary direct
_atom_sites_solution_secondary difmap
_audit_conform_dict_location ftp://ftp.iucr.org/pub/cif_core.dic
_audit_conform_dict_name cif_core.dic
_audit_conform_dict_version 2.3
_audit_creation_date 2007-07-26T15:40:01-00:00
_audit_creation_method 'WinGX routine CIF_UPDATE'
_cell_angle_alpha 90
_cell_angle_beta 90
_cell_angle_gamma 90
_cell_formula_units_Z 4
_cell_length_a 11.4629(5)
_cell_length_b 15.4564(7)
_cell_length_c 10.6802(5)
_cell_measurement_reflns_used 6184
_cell_measurement_temperature 100.0(2)
_cell_measurement_theta_max 28.1772
_cell_measurement_theta_min 2.212
_cell_measurement_wavelength 0.71073
_cell_volume 1892.27(15)
_computing_cell_refinement 'BRUKER SMART'
_computing_data_collection 'BRUKER SMART'
_computing_molecular_graphics 'Ortep-3 for Windows (Farrugia, 1997)'
_computing_publication_material 'WinGX publication routines (Farrugia, 1999)'
_computing_structure_refinement 'SHELXL-97 (Sheldrick, 1997)'
_computing_structure_solution 'DIRDIF99 (Beurskens ET AL. 1999)'
_diffrn_ambient_temperature 100.0(2)
_diffrn_measured_fraction_theta_full 0.996
_diffrn_measured_fraction_theta_max 0.996
_diffrn_measurement_device_type 'Bruker Smart 1000 CCD'
_diffrn_measurement_method 'omega and phi scans with narrow frames'
_diffrn_radiation_monochromator graphite
_diffrn_radiation_probe x-ray
_diffrn_radiation_type MoK\a
_diffrn_radiation_wavelength 0.71073
_diffrn_reflns_av_R_equivalents 0.035
_diffrn_reflns_av_unetI/netI 0.0388
_diffrn_reflns_limit_h_max 15
_diffrn_reflns_limit_h_min -15
_diffrn_reflns_limit_k_max 20
_diffrn_reflns_limit_k_min -20
_diffrn_reflns_limit_l_max 14
_diffrn_reflns_limit_l_min -10
_diffrn_reflns_number 13474
_diffrn_reflns_theta_full 28.29
_diffrn_reflns_theta_max 28.29
_diffrn_reflns_theta_min 2.21
_exptl_absorpt_coefficient_mu 1.345
_exptl_absorpt_correction_T_max 0.851
_exptl_absorpt_correction_T_min 0.709
_exptl_absorpt_correction_type multi-scan
_exptl_absorpt_process_details
;
SADABS: Area-Detector Absorption Correction;
Siemens Industrial Automation, Inc.: Madison, WI, 1996.
;
_exptl_crystal_colour colourless
_exptl_crystal_density_diffrn 1.572
_exptl_crystal_density_method 'not measured'
_exptl_crystal_description irregular
_exptl_crystal_F_000 928
_exptl_crystal_size_max 0.36
_exptl_crystal_size_mid 0.12
_exptl_crystal_size_min 0.12
_refine_diff_density_max 0.356
_refine_diff_density_min -0.327
_refine_diff_density_rms 0.056
_refine_ls_abs_structure_details 'Flack H D (1983), Acta Cryst. A39, 876-881'
_refine_ls_abs_structure_Flack 0.009(11)
_refine_ls_extinction_method none
_refine_ls_goodness_of_fit_ref 1.052
_refine_ls_hydrogen_treatment mixed
_refine_ls_matrix_type full
_refine_ls_number_parameters 271
_refine_ls_number_reflns 3693
_refine_ls_number_restraints 9
_refine_ls_restrained_S_all 1.056
_refine_ls_R_factor_all 0.0341
_refine_ls_R_factor_gt 0.0276
_refine_ls_shift/su_max 0.001
_refine_ls_shift/su_mean 0
_refine_ls_structure_factor_coef Fsqd
_refine_ls_weighting_details 'calc w=1/[\s^2^(Fo^2^)+(0.0250P)^2^+0.4071P] where P=(Fo^2^+2Fc^2^)/3'
_refine_ls_weighting_scheme calc
_refine_ls_wR_factor_gt 0.0602
_refine_ls_wR_factor_ref 0.0621
_reflns_number_gt 3285
_reflns_number_total 3693
_reflns_threshold_expression >2sigma(I)
_cod_data_source_file b808631a.txt
_cod_data_source_block rfm611129s
_cod_depositor_comments
;
The following automatic conversions were performed:
'_exptl_absorpt_correction_type' value 'MULTI-SCAN' changed to
'multi-scan' according to
'/home/saulius/struct/CIF-dictionaries/cif_core.dic' dictionary named
'cif_core.dic' version 2.4.1 from 2010-06-29.

Automatic conversion script
Id: cif_fix_enum 1527 2010-12-29 10:47:43Z saulius 
;
_cod_database_code 7004565

loop_
_symmetry_equiv_pos_as_xyz
'x, y, z'
'-x+1/2, y+1/2, z+1/2'
'x+1/2, -y+1/2, z+1/2'
'-x, -y, z'

loop_
_atom_site_label
_atom_site_type_symbol
_atom_site_fract_x
_atom_site_fract_y
_atom_site_fract_z
_atom_site_U_iso_or_equiv
_atom_site_adp_type
_atom_site_occupancy
_atom_site_symmetry_multiplicity
_atom_site_calc_flag
_atom_site_refinement_flags
_atom_site_disorder_assembly
_atom_site_disorder_group
Zn1 Zn 1.00608(2) 0.776748(14) 0.99354(5) 0.01493(7) Uani 1 1 d . . .
O1 O 0.88954(16) 0.88144(11) 1.05277(17) 0.0206(4) Uani 1 1 d . . .
O3 O 0.88015(13) 0.67684(10) 0.9876(2) 0.0225(4) Uani 1 1 d . . .
O2 O 0.77932(14) 0.98941(10) 0.9763(2) 0.0202(4) Uani 1 1 d . . .
O7 O 0.69322(17) 0.96725(13) 0.3769(2) 0.0240(4) Uani 1 1 d D . .
N1 N 0.96290(17) 0.83776(13) 0.8293(2) 0.0149(4) Uani 1 1 d . . .
O4 O 0.81886(18) 0.56059(13) 1.0939(2) 0.0345(5) Uani 1 1 d . . .
O6 O 0.41671(18) 0.56599(14) 0.7984(2) 0.0273(4) Uani 1 1 d D . .
N4 N 1.02830(18) 0.71950(12) 1.1654(2) 0.0151(4) Uani 1 1 d . . .
N3 N 1.17099(17) 0.83414(13) 1.0680(2) 0.0165(4) Uani 1 1 d . . .
H3N H 1.1786 0.8914 1.0426 0.02 Uiso 1 1 calc R . .
N2 N 1.12815(17) 0.71865(13) 0.8567(2) 0.0172(4) Uani 1 1 d . . .
H2N H 1.1394 0.6604 0.8748 0.021 Uiso 1 1 calc R . .
C1 C 0.8493(2) 0.92746(15) 0.9656(2) 0.0164(5) Uani 1 1 d . . .
C9 C 1.26325(19) 0.77968(16) 1.0110(3) 0.0200(6) Uani 1 1 d . . .
H9A H 1.2657 0.7228 1.0535 0.024 Uiso 1 1 calc R . .
H9B H 1.3401 0.8079 1.0219 0.024 Uiso 1 1 calc R . .
C3 C 0.8588(2) 0.95032(16) 0.7277(3) 0.0184(5) Uani 1 1 d . . .
H3 H 0.8057 0.9975 0.7314 0.022 Uiso 1 1 calc R . .
C10 C 1.1732(2) 0.82776(16) 1.2059(3) 0.0197(5) Uani 1 1 d . . .
H10A H 1.1375 0.8802 1.2431 0.024 Uiso 1 1 calc R . .
H10B H 1.2549 0.8239 1.2354 0.024 Uiso 1 1 calc R . .
C6 C 1.0074(2) 0.81066(15) 0.7210(3) 0.0167(5) Uani 1 1 d . . .
C8 C 1.2389(2) 0.76677(16) 0.8723(3) 0.0201(6) Uani 1 1 d . . .
H8A H 1.2332 0.8237 0.8302 0.024 Uiso 1 1 calc R . .
H8B H 1.3036 0.734 0.8334 0.024 Uiso 1 1 calc R . .
C12 C 1.1217(2) 0.70670(17) 1.3621(3) 0.0206(5) Uani 1 1 d . . .
H12 H 1.1787 0.7262 1.4202 0.025 Uiso 1 1 calc R . .
C14 C 0.9686(2) 0.60751(17) 1.3021(3) 0.0214(6) Uani 1 1 d . . .
H14 H 0.9189 0.56 1.3204 0.026 Uiso 1 1 calc R . .
C4 C 0.9063(2) 0.92393(16) 0.6143(3) 0.0211(5) Uani 1 1 d . . .
H4 H 0.8871 0.954 0.5395 0.025 Uiso 1 1 calc R . .
C13 C 1.0509(2) 0.63574(17) 1.3886(3) 0.0232(6) Uani 1 1 d . . .
H13 H 1.0588 0.6065 1.4664 0.028 Uiso 1 1 calc R . .
C7 C 1.0807(2) 0.72853(16) 0.7297(3) 0.0214(6) Uani 1 1 d . . .
H7A H 1.0319 0.6777 0.7087 0.026 Uiso 1 1 calc R . .
H7B H 1.1455 0.7315 0.6685 0.026 Uiso 1 1 calc R . .
C11 C 1.1062(2) 0.74811(17) 1.2474(3) 0.0169(5) Uani 1 1 d . . .
C15 C 0.9611(2) 0.65025(15) 1.1892(3) 0.0173(5) Uani 1 1 d . . .
C2 C 0.8906(2) 0.90620(16) 0.8348(2) 0.0150(5) Uani 1 1 d . . .
C16 C 0.8793(2) 0.62712(16) 1.0815(3) 0.0216(6) Uani 1 1 d . . .
C5 C 0.9819(2) 0.85369(16) 0.6098(3) 0.0200(5) Uani 1 1 d . . .
H5 H 1.0154 0.8355 0.5328 0.024 Uiso 1 1 calc R . .
O5 O 0.89004(18) 0.53497(13) 0.6530(2) 0.0270(4) Uani 1 1 d D . .
H60 H 0.397(3) 0.5768(17) 0.729(3) 0.025 Uiso 1 1 d D . .
H50 H 0.8362(19) 0.5170(18) 0.599(3) 0.025 Uiso 1 1 d D . .
H51 H 0.9521(16) 0.5120(18) 0.631(3) 0.025 Uiso 1 1 d D . .
H70 H 0.656(2) 0.9992(17) 0.324(3) 0.025 Uiso 1 1 d D . .
H71 H 0.7644(15) 0.9684(19) 0.360(3) 0.025 Uiso 1 1 d D . .
H61 H 0.463(2) 0.5232(16) 0.805(3) 0.025 Uiso 1 1 d D . .

loop_
_atom_site_aniso_label
_atom_site_aniso_U_11
_atom_site_aniso_U_22
_atom_site_aniso_U_33
_atom_site_aniso_U_23
_atom_site_aniso_U_13
_atom_site_aniso_U_12
Zn1 0.01415(11) 0.01577(11) 0.01487(12) 0.00245(15) 0.00015(14) -0.00020(10)
O1 0.0232(9) 0.0221(9) 0.0164(10) 0.0011(7) 0.0001(7) 0.0055(8)
O3 0.0199(8) 0.0266(8) 0.0208(10) 0.0012(9) -0.0004(10) -0.0081(6)
O2 0.0194(8) 0.0189(8) 0.0222(14) -0.0043(8) -0.0002(8) 0.0041(6)
O7 0.0209(10) 0.0214(10) 0.0296(12) 0.0021(9) 0.0003(8) 0.0019(8)
N1 0.0155(10) 0.0134(10) 0.0159(11) -0.0017(8) -0.0007(8) -0.0008(8)
O4 0.0405(12) 0.0356(12) 0.0273(12) 0.0018(9) 0.0038(10) -0.0247(10)
O6 0.0250(11) 0.0386(12) 0.0182(11) 0.0035(9) -0.0010(9) 0.0026(9)
N4 0.0170(10) 0.0136(10) 0.0146(11) -0.0001(8) 0.0013(8) 0.0010(8)
N3 0.0161(10) 0.0116(10) 0.0217(12) 0.0033(8) -0.0010(8) 0.0001(8)
N2 0.0183(10) 0.0119(10) 0.0214(12) 0.0005(8) 0.0032(9) 0.0012(8)
C1 0.0152(11) 0.0156(11) 0.0182(15) -0.0040(9) -0.0012(9) -0.0032(9)
C9 0.0134(10) 0.0187(11) 0.0279(17) 0.0031(11) 0.0020(12) 0.0009(9)
C3 0.0149(12) 0.0169(12) 0.0233(15) 0.0020(10) -0.0035(11) -0.0008(9)
C10 0.0165(12) 0.0184(12) 0.0240(15) -0.0002(11) -0.0022(10) -0.0025(9)
C6 0.0168(12) 0.0145(11) 0.0187(13) -0.0013(9) -0.0010(10) -0.0050(9)
C8 0.0147(12) 0.0182(13) 0.0273(15) 0.0053(11) 0.0029(10) 0.0017(9)
C12 0.0210(12) 0.0253(13) 0.0154(13) -0.0007(11) -0.0019(10) 0.0066(10)
C14 0.0225(13) 0.0190(13) 0.0229(15) 0.0051(11) 0.0078(11) 0.0034(10)
C4 0.0241(13) 0.0224(13) 0.0168(14) 0.0033(11) -0.0067(11) -0.0058(10)
C13 0.0242(13) 0.0274(14) 0.0180(15) 0.0071(11) 0.0047(11) 0.0113(11)
C7 0.0221(14) 0.0190(14) 0.0232(16) -0.0021(11) 0.0029(12) 0.0035(11)
C11 0.0163(12) 0.0164(12) 0.0180(14) -0.0009(10) 0.0011(10) 0.0053(10)
C15 0.0168(11) 0.0143(12) 0.0208(14) -0.0015(10) 0.0047(10) 0.0008(9)
C2 0.0131(11) 0.0144(11) 0.0176(13) -0.0001(9) -0.0023(9) -0.0021(9)
C16 0.0229(13) 0.0215(13) 0.0205(14) -0.0017(11) 0.0058(11) -0.0081(10)
C5 0.0207(12) 0.0216(12) 0.0177(13) -0.0036(10) 0.0012(10) -0.0063(10)
O5 0.0192(10) 0.0320(11) 0.0298(12) 0.0003(9) -0.0046(9) 0.0014(8)

loop_
_atom_type_symbol
_atom_type_description
_atom_type_scat_dispersion_real
_atom_type_scat_dispersion_imag
_atom_type_scat_source
C C 0.0033 0.0016 'International Tables Vol C Tables 4.2.6.8 and 6.1.1.4'
H H 0 0 'International Tables Vol C Tables 4.2.6.8 and 6.1.1.4'
N N 0.0061 0.0033 'International Tables Vol C Tables 4.2.6.8 and 6.1.1.4'
O O 0.0106 0.006 'International Tables Vol C Tables 4.2.6.8 and 6.1.1.4'
Zn Zn 0.2839 1.4301 'International Tables Vol C Tables 4.2.6.8 and 6.1.1.4'

loop_
_geom_angle_atom_site_label_1
_geom_angle_atom_site_label_2
_geom_angle_atom_site_label_3
_geom_angle
_geom_angle_site_symmetry_1
_geom_angle_site_symmetry_3
_geom_angle_publ_flag
N1 Zn1 N4 172.73(8) . . yes
N1 Zn1 O3 98.36(8) . . yes
N4 Zn1 O3 78.27(8) . . yes
N1 Zn1 O1 76.14(8) . . yes
N4 Zn1 O1 97.80(8) . . yes
O3 Zn1 O1 97.57(7) . . yes
N1 Zn1 N2 76.97(8) . . yes
N4 Zn1 N2 109.69(8) . . yes
O3 Zn1 N2 96.64(7) . . yes
O1 Zn1 N2 151.09(8) . . yes
N1 Zn1 N3 109.03(8) . . yes
N4 Zn1 N3 75.40(8) . . yes
O3 Zn1 N3 151.40(8) . . yes
O1 Zn1 N3 96.88(7) . . yes
N2 Zn1 N3 82.03(8) . . yes
C1 O1 Zn1 115.28(16) . . ?
C16 O3 Zn1 115.19(17) . . ?
H70 O7 H71 109(2) . . ?
C6 N1 C2 121.4(2) . . ?
C6 N1 Zn1 120.36(17) . . ?
C2 N1 Zn1 118.18(17) . . ?
H60 O6 H61 115(3) . . ?
C11 N4 C15 121.8(2) . . ?
C11 N4 Zn1 121.99(17) . . ?
C15 N4 Zn1 116.18(18) . . ?
C10 N3 C9 111.1(2) . . ?
C10 N3 Zn1 110.07(15) . . ?
C9 N3 Zn1 103.39(14) . . ?
C10 N3 H3N 110.7 . . ?
C9 N3 H3N 110.7 . . ?
Zn1 N3 H3N 110.7 . . ?
C7 N2 C8 111.7(2) . . ?
C7 N2 Zn1 109.47(15) . . ?
C8 N2 Zn1 105.30(15) . . ?
C7 N2 H2N 110.1 . . ?
C8 N2 H2N 110.1 . . ?
Zn1 N2 H2N 110.1 . . ?
O2 C1 O1 126.7(2) . . ?
O2 C1 C2 116.8(2) . . ?
O1 C1 C2 116.5(2) . . ?
N3 C9 C8 110.1(2) . . ?
N3 C9 H9A 109.6 . . ?
C8 C9 H9A 109.6 . . ?
N3 C9 H9B 109.6 . . ?
C8 C9 H9B 109.6 . . ?
H9A C9 H9B 108.2 . . ?
C2 C3 C4 118.3(2) . . ?
C2 C3 H3 120.9 . . ?
C4 C3 H3 120.9 . . ?
N3 C10 C11 109.7(2) . . ?
N3 C10 H10A 109.7 . . ?
C11 C10 H10A 109.7 . . ?
N3 C10 H10B 109.7 . . ?
C11 C10 H10B 109.7 . . ?
H10A C10 H10B 108.2 . . ?
N1 C6 C5 120.7(2) . . ?
N1 C6 C7 114.9(2) . . ?
C5 C6 C7 124.4(2) . . ?
N2 C8 C9 109.4(2) . . ?
N2 C8 H8A 109.8 . . ?
C9 C8 H8A 109.8 . . ?
N2 C8 H8B 109.8 . . ?
C9 C8 H8B 109.8 . . ?
H8A C8 H8B 108.2 . . ?
C11 C12 C13 117.8(3) . . ?
C11 C12 H12 121.1 . . ?
C13 C12 H12 121.1 . . ?
C15 C14 C13 118.3(2) . . ?
C15 C14 H14 120.9 . . ?
C13 C14 H14 120.9 . . ?
C3 C4 C5 120.3(3) . . ?
C3 C4 H4 119.9 . . ?
C5 C4 H4 119.9 . . ?
C14 C13 C12 120.5(3) . . ?
C14 C13 H13 119.8 . . ?
C12 C13 H13 119.8 . . ?
N2 C7 C6 110.3(2) . . ?
N2 C7 H7A 109.6 . . ?
C6 C7 H7A 109.6 . . ?
N2 C7 H7B 109.6 . . ?
C6 C7 H7B 109.6 . . ?
H7A C7 H7B 108.1 . . ?
N4 C11 C12 120.9(3) . . ?
N4 C11 C10 114.8(2) . . ?
C12 C11 C10 124.3(3) . . ?
N4 C15 C14 120.8(2) . . ?
N4 C15 C16 113.4(2) . . ?
C14 C15 C16 125.9(2) . . ?
N1 C2 C3 121.0(2) . . ?
N1 C2 C1 113.9(2) . . ?
C3 C2 C1 125.1(2) . . ?
O4 C16 O3 126.1(3) . . ?
O4 C16 C15 117.0(2) . . ?
O3 C16 C15 116.8(2) . . ?
C4 C5 C6 118.3(2) . . ?
C4 C5 H5 120.8 . . ?
C6 C5 H5 120.8 . . ?
H50 O5 H51 106(2) . . ?

loop_
_geom_bond_atom_site_label_1
_geom_bond_atom_site_label_2
_geom_bond_distance
_geom_bond_site_symmetry_2
_geom_bond_publ_flag
Zn1 N1 2.052(2) . yes
Zn1 N4 2.054(2) . yes
Zn1 O3 2.1148(15) . yes
Zn1 O1 2.1916(18) . yes
Zn1 N2 2.214(2) . yes
Zn1 N3 2.234(2) . yes
O1 C1 1.259(3) . ?
O3 C16 1.263(3) . ?
O2 C1 1.254(3) . ?
O7 H70 0.859(17) . ?
O7 H71 0.836(17) . ?
N1 C6 1.331(3) . ?
N1 C2 1.345(3) . ?
O4 C16 1.247(3) . ?
O6 H60 0.79(3) . ?
O6 H61 0.852(16) . ?
N4 C11 1.326(3) . ?
N4 C15 1.343(3) . ?
N3 C10 1.477(3) . ?
N3 C9 1.483(3) . ?
N3 H3N 0.93 . ?
N2 C7 1.470(4) . ?
N2 C8 1.481(3) . ?
N2 H2N 0.93 . ?
C1 C2 1.511(3) . ?
C9 C8 1.520(4) . ?
C9 H9A 0.99 . ?
C9 H9B 0.99 . ?
C3 C2 1.381(4) . ?
C3 C4 1.389(4) . ?
C3 H3 0.95 . ?
C10 C11 1.517(4) . ?
C10 H10A 0.99 . ?
C10 H10B 0.99 . ?
C6 C5 1.392(4) . ?
C6 C7 1.525(4) . ?
C8 H8A 0.99 . ?
C8 H8B 0.99 . ?
C12 C11 1.394(4) . ?
C12 C13 1.394(4) . ?
C12 H12 0.95 . ?
C14 C15 1.378(4) . ?
C14 C13 1.390(4) . ?
C14 H14 0.95 . ?
C4 C5 1.390(4) . ?
C4 H4 0.95 . ?
C13 H13 0.95 . ?
C7 H7A 0.99 . ?
C7 H7B 0.99 . ?
C15 C16 1.526(4) . ?
C5 H5 0.95 . ?
O5 H50 0.886(17) . ?
O5 H51 0.829(16) . ?

loop_
_geom_hbond_atom_site_label_D
_geom_hbond_atom_site_label_H
_geom_hbond_atom_site_label_A
_geom_hbond_distance_DH
_geom_hbond_distance_HA
_geom_hbond_distance_DA
_geom_hbond_angle_DHA
_geom_hbond_site_symmetry_A
N3 H3N O2 0.93 2.03 2.953(2) 170.8 4_775
N2 H2N O7 0.93 2.07 2.977(3) 165.5 3_565
O6 H60 O1 0.79(3) 1.99(3) 2.764(3) 164(3) 3_464
O5 H50 O2 0.886(17) 1.914(17) 2.798(3) 174(3) 2_644
O5 H51 O5 0.829(16) 1.964(18) 2.743(4) 156(3) 4_765
O7 H70 O5 0.859(17) 1.98(2) 2.780(3) 154(3) 2_654
O7 H71 O6 0.836(17) 1.940(19) 2.744(3) 161(3) 3_564
O6 H61 O6 0.852(16) 1.951(18) 2.794(4) 170(3) 4_665

loop_
_geom_torsion_atom_site_label_1
_geom_torsion_atom_site_label_2
_geom_torsion_atom_site_label_3
_geom_torsion_atom_site_label_4
_geom_torsion
_geom_torsion_site_symmetry_1
_geom_torsion_site_symmetry_2
_geom_torsion_site_symmetry_3
_geom_torsion_site_symmetry_4
_geom_torsion_publ_flag
N1 Zn1 O1 C1 1.40(16) . . . . ?
N4 Zn1 O1 C1 -174.50(17) . . . . ?
O3 Zn1 O1 C1 -95.38(17) . . . . ?
N2 Zn1 O1 C1 23.4(3) . . . . ?
N3 Zn1 O1 C1 109.37(17) . . . . ?
N1 Zn1 O3 C16 -177.25(18) . . . . ?
N4 Zn1 O3 C16 -3.79(18) . . . . ?
O1 Zn1 O3 C16 -100.24(18) . . . . ?
N2 Zn1 O3 C16 105.01(18) . . . . ?
N3 Zn1 O3 C16 19.5(3) . . . . ?
O3 Zn1 N1 C6 -85.45(18) . . . . ?
O1 Zn1 N1 C6 178.77(19) . . . . ?
N2 Zn1 N1 C6 9.48(17) . . . . ?
N3 Zn1 N1 C6 86.16(19) . . . . ?
O3 Zn1 N1 C2 95.71(17) . . . . ?
O1 Zn1 N1 C2 -0.08(16) . . . . ?
N2 Zn1 N1 C2 -169.37(18) . . . . ?
N3 Zn1 N1 C2 -92.69(18) . . . . ?
O1 Zn1 N4 C11 -83.3(2) . . . . ?
N2 Zn1 N4 C11 87.6(2) . . . . ?
N3 Zn1 N4 C11 11.85(19) . . . . ?
O3 Zn1 N4 C15 1.88(17) . . . . ?
O1 Zn1 N4 C15 98.04(17) . . . . ?
N2 Zn1 N4 C15 -91.04(18) . . . . ?
N3 Zn1 N4 C15 -166.84(19) . . . . ?
N1 Zn1 N3 C10 150.88(15) . . . . ?
N4 Zn1 N3 C10 -23.09(15) . . . . ?
O3 Zn1 N3 C10 -46.7(2) . . . . ?
O1 Zn1 N3 C10 73.21(15) . . . . ?
N2 Zn1 N3 C10 -135.93(16) . . . . ?
N1 Zn1 N3 C9 -90.37(16) . . . . ?
N4 Zn1 N3 C9 95.66(16) . . . . ?
O3 Zn1 N3 C9 72.1(2) . . . . ?
O1 Zn1 N3 C9 -168.04(15) . . . . ?
N2 Zn1 N3 C9 -17.18(16) . . . . ?
N1 Zn1 N2 C7 -22.12(15) . . . . ?
N4 Zn1 N2 C7 154.84(15) . . . . ?
O3 Zn1 N2 C7 74.96(16) . . . . ?
O1 Zn1 N2 C7 -44.0(2) . . . . ?
N3 Zn1 N2 C7 -133.85(16) . . . . ?
N1 Zn1 N2 C8 98.05(16) . . . . ?
N4 Zn1 N2 C8 -84.99(16) . . . . ?
O3 Zn1 N2 C8 -164.87(15) . . . . ?
O1 Zn1 N2 C8 76.1(2) . . . . ?
N3 Zn1 N2 C8 -13.68(15) . . . . ?
Zn1 O1 C1 O2 178.27(18) . . . . ?
Zn1 O1 C1 C2 -2.3(3) . . . . ?
C10 N3 C9 C8 164.1(2) . . . . ?
Zn1 N3 C9 C8 46.0(2) . . . . ?
C9 N3 C10 C11 -83.4(2) . . . . ?
Zn1 N3 C10 C11 30.5(2) . . . . ?
C2 N1 C6 C5 1.2(3) . . . . ?
Zn1 N1 C6 C5 -177.59(17) . . . . ?
C2 N1 C6 C7 -175.9(2) . . . . ?
Zn1 N1 C6 C7 5.3(3) . . . . ?
C7 N2 C8 C9 161.4(2) . . . . ?
Zn1 N2 C8 C9 42.7(2) . . . . ?
N3 C9 C8 N2 -63.5(2) . . . . ?
C2 C3 C4 C5 1.4(4) . . . . ?
C15 C14 C13 C12 1.4(4) . . . . ?
C11 C12 C13 C14 0.6(4) . . . . ?
C8 N2 C7 C6 -85.6(3) . . . . ?
Zn1 N2 C7 C6 30.6(2) . . . . ?
N1 C6 C7 N2 -24.8(3) . . . . ?
C5 C6 C7 N2 158.3(2) . . . . ?
C15 N4 C11 C12 0.3(4) . . . . ?
Zn1 N4 C11 C12 -178.27(18) . . . . ?
C15 N4 C11 C10 -179.2(2) . . . . ?
Zn1 N4 C11 C10 2.2(3) . . . . ?
C13 C12 C11 N4 -1.5(4) . . . . ?
C13 C12 C11 C10 177.9(2) . . . . ?
N3 C10 C11 N4 -22.7(3) . . . . ?
N3 C10 C11 C12 157.8(2) . . . . ?
C11 N4 C15 C14 1.8(4) . . . . ?
Zn1 N4 C15 C14 -179.53(19) . . . . ?
C11 N4 C15 C16 -178.8(2) . . . . ?
Zn1 N4 C15 C16 -0.1(3) . . . . ?
C13 C14 C15 N4 -2.6(4) . . . . ?
C13 C14 C15 C16 178.0(2) . . . . ?
C6 N1 C2 C3 0.8(3) . . . . ?
Zn1 N1 C2 C3 179.64(18) . . . . ?
C6 N1 C2 C1 -179.9(2) . . . . ?
Zn1 N1 C2 C1 -1.0(3) . . . . ?
C4 C3 C2 N1 -2.1(4) . . . . ?
C4 C3 C2 C1 178.7(2) . . . . ?
O2 C1 C2 N1 -178.3(2) . . . . ?
O1 C1 C2 N1 2.3(3) . . . . ?
O2 C1 C2 C3 1.0(3) . . . . ?
O1 C1 C2 C3 -178.4(2) . . . . ?
Zn1 O3 C16 O4 -174.4(2) . . . . ?
Zn1 O3 C16 C15 4.9(3) . . . . ?
N4 C15 C16 O4 176.1(2) . . . . ?
C14 C15 C16 O4 -4.5(4) . . . . ?
N4 C15 C16 O3 -3.3(3) . . . . ?
C14 C15 C16 O3 176.1(2) . . . . ?
C3 C4 C5 C6 0.6(3) . . . . ?
N1 C6 C5 C4 -1.9(3) . . . . ?
C7 C6 C5 C4 174.9(2) . . . . ?
